data_4346032
loop_
_publ_author_name
'Chen, Di-Ming'
'Ma, Xiao-Zhou'
'Zhang, Xue-Jing'
'Xu, Na'
'Cheng, Peng'

_publ_section_title
;
 Switching a 2D Co(II) layer to a 3D Co7-cluster-based metal-organic
 framework: syntheses, crystal structures, and magnetic properties.
;
_journal_issue 6
_journal_name_full 'Inorganic chemistry'
_journal_page_first 2976
_journal_page_last 2982
_journal_paper_doi 10.1021/acs.inorgchem.5b00074
_journal_volume 54
_journal_year 2015
_chemical_formula_moiety '0.5(C120 H100 Co14 N36 O40), 2(C10 H6 N3 O2)'
_chemical_formula_sum 'C89 H105 Co7 N27 O32'
_chemical_formula_weight 2477.51
_space_group_crystal_system monoclinic
_space_group_IT_number 14
_space_group_name_Hall '-P 2yn'
_space_group_name_H-M_alt 'P 1 21/n 1'
_atom_sites_solution_hydrogens geom
_atom_sites_solution_primary direct
_atom_sites_solution_secondary difmap
_audit_creation_date 2015-01-07
_audit_creation_method
;
Olex2 1.2
(compiled 2014.11.28 svn.r3106 for OlexSys, GUI svn.r4979)
;
_cell_angle_alpha 90.00
_cell_angle_beta 103.975(6)
_cell_angle_gamma 90.00
_cell_formula_units_Z 2
_cell_length_a 14.4430(7)
_cell_length_b 22.1987(13)
_cell_length_c 17.7628(12)
_cell_measurement_temperature 293(2)
_cell_volume 5526.5(6)
_computing_molecular_graphics 'Olex2 (Dolomanov et al., 2009)'
_computing_publication_material 'Olex2 (Dolomanov et al., 2009)'
_computing_structure_refinement 'XL (Sheldrick, 2008)'
_computing_structure_solution 'SHELXS-97 (Sheldrick, 1990)'
_diffrn_ambient_temperature 293(2)
_diffrn_measured_fraction_theta_full 0.998
_diffrn_measured_fraction_theta_max 0.998
_diffrn_radiation_monochromator graphite
_diffrn_radiation_type MoK\a
_diffrn_radiation_wavelength 0.71073
_diffrn_reflns_av_R_equivalents 0.0392
_diffrn_reflns_av_unetI/netI 0.0520
_diffrn_reflns_limit_h_max 16
_diffrn_reflns_limit_h_min -17
_diffrn_reflns_limit_k_max 25
_diffrn_reflns_limit_k_min -26
_diffrn_reflns_limit_l_max 21
_diffrn_reflns_limit_l_min -15
_diffrn_reflns_number 28118
_diffrn_reflns_theta_full 25.00
_diffrn_reflns_theta_max 25.00
_diffrn_reflns_theta_min 2.99
_diffrn_source 'fine-focus sealed tube'
_exptl_absorpt_coefficient_mu 1.098
_exptl_crystal_density_diffrn 1.489
_exptl_crystal_density_method 'not measured'
_exptl_crystal_description block
_exptl_crystal_F_000 2246
_exptl_crystal_size_max 0.4
_exptl_crystal_size_mid 0.2
_exptl_crystal_size_min 0.1
_platon_squeeze_details
;
;
_refine_diff_density_max 2.670
_refine_diff_density_min -0.680
_refine_diff_density_rms 0.113
_refine_ls_extinction_method none
_refine_ls_goodness_of_fit_ref 1.080
_refine_ls_hydrogen_treatment mixed
_refine_ls_matrix_type full
_refine_ls_number_parameters 633
_refine_ls_number_reflns 9718
_refine_ls_number_restraints 5
_refine_ls_restrained_S_all 1.080
_refine_ls_R_factor_all 0.0717
_refine_ls_R_factor_gt 0.0587
_refine_ls_shift/su_max 0.001
_refine_ls_shift/su_mean 0.000
_refine_ls_structure_factor_coef Fsqd
_refine_ls_weighting_details 'calc w=1/[\s^2^(Fo^2^)+(0.1130P)^2^+2.7505P] where P=(Fo^2^+2Fc^2^)/3'
_refine_ls_weighting_scheme calc
_refine_ls_wR_factor_gt 0.1728
_refine_ls_wR_factor_ref 0.1818
_reflns_number_gt 7646
_reflns_number_total 9718
_reflns_threshold_expression >2sigma(I)
_cod_data_source_file ic5b00074_si_002.cif
_cod_data_source_block 3
_cod_database_code 4346032
_olex2_refinement_description
;
1. Others
 Fixed Uiso: H14(0.031) H21(0.027) H23(0.029) H31(0.037) H32(0.034) H33(0.028)
 H35A(0.032) H35B(0.032) H36(0.029) H37(0.028) H38A(0.034) H38B(0.034)
 H39(0.027) H41(0.041) H42(0.038) H43(0.033) H44(0.037) H45(0.028) H46(0.034)
 H47(0.049) H50A(0.031) H50B(0.031) H51(0.041) H53(0.055) H61(0.07) H65(0.076)
 H67(0.074) H75A(0.069) H75B(0.069) H77(0.085) H86(0.07) H87(0.068) H2AA(0.055)
 H2AB(0.055) H1AA(0.071) H1AB(0.071)
 Fixed X: Co1(0.5) H14(0.215) H21(0.7152) H23(0.5648) H31(0.8026) H32(0.6112)
 H33(0.2242) H35A(0.3808) H35B(0.3512) H36(0.8304) H37(0.6621) H38A(1.1368)
 H38B(1.1493) H39(0.7759) H41(0.9581) H42(-0.1099) H43(0.0854) H44(0.4616)
 H45(0.7237) H46(-0.0741) H47(1.0255) H50A(-0.2192) H50B(-0.2226) H51(0.048)
 H53(0.869) H61(0.1822) H65(-0.0318) H67(-0.0753) H75A(0.2709) H75B(0.2466)
 H77(-0.1883) H86(0.1074) H87(0.0418) H2AA(0.519) H2AB(0.4172) H1AA(0.5361)
 H1AB(0.5021)
 Fixed Y: Co1(0) H14(0.1104) H21(0.3283) H23(0.3032) H31(0.1993) H32(0.3365)
 H33(-0.0651) H35A(0.3125) H35B(0.2932) H36(0.4008) H37(0.166) H38A(0.2215)
 H38B(0.2544) H39(0.321) H41(0.2244) H42(-0.0561) H43(0.0955) H44(0.3078)
 H45(0.1819) H46(0.0905) H47(0.2371) H50A(-0.0261) H50B(0.0436) H51(-0.053)
 H53(0.2119) H61(0.0414) H65(-0.1082) H67(0.0774) H75A(-0.0319) H75B(-0.1006)
 H77(-0.0723) H86(-0.1314) H87(0.0662) H2AA(0.1135) H2AB(0.1191) H1AA(0.027)
 H1AB(0.0988)
 Fixed Z: Co1(0.5) H14(0.6369) H21(0.6238) H23(0.5495) H31(0.8088) H32(0.8135)
 H33(0.6696) H35A(0.5436) H35B(0.6198) H36(0.6967) H37(0.7493) H38A(0.8561)
 H38B(0.7806) H39(0.8792) H41(0.871) H42(0.5911) H43(0.7175) H44(0.7395)
 H45(0.5477) H46(0.7231) H47(0.6674) H50A(0.6865) H50B(0.698) H51(0.5843)
 H53(0.6046) H61(0.0844) H65(0.0987) H67(0.1771) H75A(0.0215) H75B(0.0246)
 H77(0.0889) H86(0.0669) H87(0.1109) H2AA(0.7945) H2AB(0.7833) H1AA(0.1624)
 H1AB(0.1615)
;
_olex2_submission_special_instructions 'No special instructions were received'

loop_
_space_group_symop_id
_space_group_symop_operation_xyz
1 'x, y, z'
2 '-x+1/2, y+1/2, -z+1/2'
3 '-x, -y, -z'
4 'x-1/2, -y-1/2, z-1/2'

loop_
_atom_site_label
_atom_site_type_symbol
_atom_site_fract_x
_atom_site_fract_y
_atom_site_fract_z
_atom_site_U_iso_or_equiv
_atom_site_adp_type
_atom_site_occupancy
_atom_site_calc_flag
_atom_site_site_symmetry_order
_atom_site_refinement_flags_posn
_atom_site_refinement_flags_adp
_atom_site_refinement_flags_occupancy
Co1 Co 0.5000 0.0000 0.5000 0.0154(2) Uani 1 d 2 S T P
Co2 Co 0.54385(4) 0.05967(3) 0.31916(3) 0.01984(17) Uani 1 d 1 . . .
Co3 Co 0.49907(4) 0.13654(3) 0.47250(3) 0.01857(17) Uani 1 d 1 . . .
Co4 Co 0.45128(4) 0.10379(3) 0.64844(3) 0.01910(17) Uani 1 d 1 . . .
O1 O 0.55517(19) 0.05981(13) 0.43399(17) 0.0181(6) Uani 1 d 1 D . .
O2 O 0.43944(18) 0.07577(13) 0.53794(16) 0.0173(6) Uani 1 d 1 D . .
O3 O 0.5801(2) 0.19062(14) 0.41883(19) 0.0283(7) Uani 1 d 1 . . .
O4 O 0.3762(2) 0.18351(14) 0.61115(19) 0.0264(7) Uani 1 d 1 . . .
N5 N 0.5837(2) 0.14556(16) 0.6439(2) 0.0219(8) Uani 1 d 1 . . .
N7 N 0.7278(2) 0.18116(16) 0.6629(2) 0.0201(8) Uani 1 d 1 . . .
O8 O 0.6159(2) 0.14137(15) 0.3198(2) 0.0301(8) Uani 1 d 1 . . .
O10 O 0.4289(2) 0.20934(14) 0.50730(18) 0.0267(7) Uani 1 d 1 . . .
O11 O 0.7377(2) 0.03133(18) 0.5261(2) 0.0372(9) Uani 1 d 1 . . .
O12 O 0.62983(18) 0.00804(13) 0.59084(17) 0.0191(6) Uani 1 d 1 . . .
N13 N 0.7688(2) 0.35393(16) 0.7708(2) 0.0212(8) Uani 1 d 1 . . .
C14 C 0.2372(3) 0.0710(2) 0.6456(3) 0.0255(10) Uani 1 d 1 . . .
H14 H 0.2150 0.1104 0.6369 0.031 Uiso 1 calc 1 R . .
N15 N 0.1819(2) 0.02264(17) 0.6516(2) 0.0245(9) Uani 1 d 1 . . .
N16 N 0.4096(2) 0.10504(17) 0.3053(2) 0.0241(8) Uani 1 d 1 . . .
C17 C 0.4963(3) 0.30436(19) 0.6371(3) 0.0220(10) Uani 1 d 1 . . .
C18 C 0.8236(3) 0.20136(19) 0.7012(3) 0.0206(9) Uani 1 d 1 . . .
N19 N 0.6060(2) 0.15112(16) 0.5742(2) 0.0225(8) Uani 1 d 1 . . .
C20 C 0.4000(3) 0.2215(2) 0.5661(3) 0.0228(10) Uani 1 d 1 . . .
C21 C 0.6639(3) 0.32535(19) 0.6467(3) 0.0226(10) Uani 1 d 1 . . .
H21 H 0.7152 0.3283 0.6238 0.027 Uiso 1 calc 1 R . .
N22 N 0.6717(2) 0.00759(16) 0.3349(2) 0.0212(8) Uani 1 d 1 . . .
C23 C 0.5739(3) 0.3099(2) 0.6024(3) 0.0239(10) Uani 1 d 1 . . .
H23 H 0.5648 0.3032 0.5495 0.029 Uiso 1 calc 1 R . .
C25 C -0.1074(3) 0.0172(2) 0.6578(3) 0.0213(9) Uani 1 d 1 . . .
N26 N 0.3905(2) 0.13320(16) 0.3688(2) 0.0225(8) Uani 1 d 1 . . .
C27 C 0.7139(3) 0.0177(2) 0.5871(3) 0.0195(9) Uani 1 d 1 . . .
C28 C 0.0817(3) 0.0221(2) 0.6517(3) 0.0222(10) Uani 1 d 1 . . .
N29 N 0.3251(2) 0.05464(17) 0.6537(2) 0.0226(8) Uani 1 d 1 . . .
C30 C 0.6761(3) 0.3363(2) 0.7253(3) 0.0219(9) Uani 1 d 1 . . .
C31 C 0.8477(3) 0.2062(2) 0.7802(3) 0.0305(11) Uani 1 d 1 . . .
H31 H 0.8026 0.1993 0.8088 0.037 Uiso 1 calc 1 R . .
C32 C 0.6018(3) 0.3298(2) 0.7605(3) 0.0286(11) Uani 1 d 1 . . .
H32 H 0.6112 0.3365 0.8135 0.034 Uiso 1 calc 1 R . .
C33 C 0.2420(3) -0.0255(2) 0.6635(3) 0.0236(10) Uani 1 d 1 . . .
H33 H 0.2242 -0.0651 0.6696 0.028 Uiso 1 calc 1 R . .
C34 C 1.0081(3) 0.2333(2) 0.7753(3) 0.0229(10) Uani 1 d 1 . . .
C35 C 0.3981(3) 0.2873(2) 0.5895(3) 0.0266(10) Uani 1 d 1 . . .
H35A H 0.3808 0.3125 0.5436 0.032 Uiso 1 calc 1 R . .
H35B H 0.3512 0.2932 0.6198 0.032 Uiso 1 calc 1 R . .
C36 C 0.8359(3) 0.3866(2) 0.7469(3) 0.0239(10) Uani 1 d 1 . . .
H36 H 0.8304 0.4008 0.6967 0.029 Uiso 1 calc 1 R . .
C37 C 0.6582(3) 0.1644(2) 0.6963(3) 0.0236(10) Uani 1 d 1 . . .
H37 H 0.6621 0.1660 0.7493 0.028 Uiso 1 calc 1 R . .
C38 C 1.1094(3) 0.2514(2) 0.8171(3) 0.0283(11) Uani 1 d 1 . . .
H38A H 1.1368 0.2215 0.8561 0.034 Uiso 1 calc 1 R . .
H38B H 1.1493 0.2544 0.7806 0.034 Uiso 1 calc 1 R . .
C39 C 0.8061(3) 0.3427(2) 0.8471(3) 0.0224(10) Uani 1 d 1 . . .
H39 H 0.7759 0.3210 0.8792 0.027 Uiso 1 calc 1 R . .
C40 C 1.1026(3) 0.3122(2) 0.8552(3) 0.0242(10) Uani 1 d 1 . . .
C41 C 0.9407(3) 0.2217(2) 0.8171(3) 0.0341(12) Uani 1 d 1 . . .
H41 H 0.9581 0.2244 0.8710 0.041 Uiso 1 calc 1 R . .
C42 C -0.0704(3) -0.0256(2) 0.6166(3) 0.0318(11) Uani 1 d 1 . . .
H42 H -0.1099 -0.0561 0.5911 0.038 Uiso 1 calc 1 R . .
C43 C 0.0464(3) 0.0648(2) 0.6921(3) 0.0273(11) Uani 1 d 1 . . .
H43 H 0.0854 0.0955 0.7175 0.033 Uiso 1 calc 1 R . .
C44 C 0.5117(3) 0.3131(2) 0.7156(3) 0.0309(11) Uani 1 d 1 . . .
H44 H 0.4616 0.3078 0.7395 0.037 Uiso 1 calc 1 R . .
C45 C 0.6920(3) 0.1731(2) 0.5862(3) 0.0231(10) Uani 1 d 1 . . .
H45 H 0.7237 0.1819 0.5477 0.028 Uiso 1 calc 1 R . .
C46 C -0.0497(3) 0.0617(2) 0.6951(3) 0.0286(11) Uani 1 d 1 . . .
H46 H -0.0741 0.0905 0.7231 0.034 Uiso 1 calc 1 R . .
C47 C 0.9811(3) 0.2294(3) 0.6965(3) 0.0412(14) Uani 1 d 1 . . .
H47 H 1.0255 0.2371 0.6674 0.049 Uiso 1 calc 1 R . .
C50 C -0.2109(3) 0.0124(2) 0.6632(3) 0.0255(10) Uani 1 d 1 . . .
H50A H -0.2192 -0.0261 0.6865 0.031 Uiso 1 calc 1 R . .
H50B H -0.2226 0.0436 0.6980 0.031 Uiso 1 calc 1 R . .
C51 C 0.0238(3) -0.0241(2) 0.6124(3) 0.0341(12) Uani 1 d 1 . . .
H51 H 0.0480 -0.0530 0.5843 0.041 Uiso 1 calc 1 R . .
C53 C 0.8873(3) 0.2137(3) 0.6585(3) 0.0456(15) Uani 1 d 1 . . .
H53 H 0.8690 0.2119 0.6046 0.055 Uiso 1 calc 1 R . .
O48 O 0.3673(4) -0.1231(2) 0.1382(3) 0.0725(14) Uani 1 d 1 . . .
O49 O 0.3485(3) -0.0297(2) 0.1720(3) 0.0676(14) Uani 1 d 1 . . .
C55 C 0.1607(5) -0.0475(3) 0.0716(3) 0.0519(16) Uani 1 d 1 . . .
C57 C 0.3319(4) -0.0699(3) 0.1273(4) 0.0517(16) Uani 1 d 1 . . .
N58 N -0.0975(4) -0.0028(2) 0.1275(3) 0.0531(14) Uani 1 d 1 . . .
C61 C 0.1383(5) 0.0111(3) 0.0863(4) 0.0580(18) Uani 1 d 1 . . .
H61 H 0.1822 0.0414 0.0844 0.070 Uiso 1 calc 1 R . .
C63 C -0.0104(4) -0.0194(3) 0.1087(3) 0.0430(14) Uani 1 d 1 . . .
C65 C 0.0111(5) -0.0777(3) 0.0952(4) 0.0636(19) Uani 1 d 1 . . .
H65 H -0.0318 -0.1082 0.0987 0.076 Uiso 1 calc 1 R . .
C67 C -0.1193(5) 0.0467(3) 0.1606(4) 0.0618(18) Uani 1 d 1 . . .
H67 H -0.0753 0.0774 0.1771 0.074 Uiso 1 calc 1 R . .
C75 C 0.2535(5) -0.0632(3) 0.0536(4) 0.0577(17) Uani 1 d 1 . . .
H75A H 0.2709 -0.0319 0.0215 0.069 Uiso 1 calc 1 R . .
H75B H 0.2466 -0.1006 0.0246 0.069 Uiso 1 calc 1 R . .
C77 C -0.1793(5) -0.0348(4) 0.1129(5) 0.071(2) Uani 1 d 1 . . .
H77 H -0.1883 -0.0723 0.0889 0.085 Uiso 1 calc 1 R . .
N78 N -0.2434(5) -0.0050(3) 0.1377(4) 0.0776(19) Uani 1 d 1 . . .
C86 C 0.0945(5) -0.0915(3) 0.0766(4) 0.0587(17) Uani 1 d 1 . . .
H86 H 0.1074 -0.1314 0.0669 0.070 Uiso 1 calc 1 R . .
C87 C 0.0555(5) 0.0261(3) 0.1030(4) 0.0568(17) Uani 1 d 1 . . .
H87 H 0.0418 0.0662 0.1109 0.068 Uiso 1 calc 1 R . .
N98 N -0.2056(5) 0.0497(3) 0.1685(4) 0.0768(18) Uani 1 d 1 . . .
O0AA O 0.46576(19) -0.02477(14) 0.30569(17) 0.0214(7) Uani 1 d 1 D . .
O2AA O 0.4667(2) 0.13029(17) 0.7627(2) 0.0368(9) Uani 1 d 1 . . .
H2AA H 0.5190 0.1135 0.7945 0.055 Uiso 1 d 1 GR . .
H2AB H 0.4172 0.1191 0.7833 0.055 Uiso 1 d 1 GR . .
O1AA O 0.5250(3) 0.0621(2) 0.1995(2) 0.0473(10) Uani 1 d 1 . . .
H1AA H 0.5361 0.0270 0.1624 0.071 Uiso 1 d 1 GR . .
H1AB H 0.5021 0.0988 0.1615 0.071 Uiso 1 d 1 GR . .
H2 H 0.3800(9) 0.074(2) 0.521(3) 0.031(14) Uiso 1 d 1 D . .
H1 H 0.6140(9) 0.062(3) 0.454(3) 0.044(17) Uiso 1 d 1 D . .
H0AA H 0.429(3) -0.026(2) 0.2610(13) 0.033(15) Uiso 1 d 1 D . .

loop_
_atom_site_aniso_label
_atom_site_aniso_U_11
_atom_site_aniso_U_22
_atom_site_aniso_U_33
_atom_site_aniso_U_23
_atom_site_aniso_U_13
_atom_site_aniso_U_12
Co1 0.0092(4) 0.0211(4) 0.0159(4) -0.0010(3) 0.0035(3) -0.0015(3)
Co2 0.0120(3) 0.0302(4) 0.0178(3) 0.0030(2) 0.0044(2) 0.0021(2)
Co3 0.0119(3) 0.0226(3) 0.0205(3) 0.0005(2) 0.0023(2) -0.0008(2)
Co4 0.0113(3) 0.0268(3) 0.0197(3) -0.0045(2) 0.0049(2) -0.0024(2)
O1 0.0082(14) 0.0240(16) 0.0212(16) 0.0028(12) 0.0019(12) -0.0002(12)
O2 0.0098(14) 0.0240(16) 0.0180(15) -0.0040(12) 0.0031(12) -0.0014(12)
O3 0.0223(16) 0.0327(19) 0.0288(19) 0.0060(15) 0.0043(14) -0.0041(14)
O4 0.0193(15) 0.0240(17) 0.039(2) -0.0060(15) 0.0128(14) -0.0005(13)
N5 0.0165(17) 0.024(2) 0.025(2) -0.0004(16) 0.0042(16) -0.0015(15)
N7 0.0119(16) 0.0241(19) 0.024(2) -0.0024(15) 0.0032(15) -0.0022(14)
O8 0.0238(16) 0.035(2) 0.035(2) 0.0141(16) 0.0144(15) 0.0074(14)
O10 0.0222(16) 0.0315(18) 0.0250(18) -0.0019(14) 0.0029(13) 0.0036(13)
O11 0.0167(15) 0.069(3) 0.0261(19) 0.0052(18) 0.0057(14) 0.0028(16)
O12 0.0092(14) 0.0288(16) 0.0188(16) -0.0005(12) 0.0022(11) 0.0022(12)
N13 0.0111(16) 0.026(2) 0.025(2) -0.0034(16) 0.0010(15) -0.0026(15)
C14 0.013(2) 0.027(3) 0.037(3) 0.000(2) 0.0079(19) -0.0014(18)
N15 0.0103(17) 0.030(2) 0.033(2) 0.0001(17) 0.0060(15) 0.0009(15)
N16 0.0143(17) 0.035(2) 0.024(2) 0.0060(17) 0.0055(15) 0.0036(16)
C17 0.016(2) 0.016(2) 0.031(3) -0.0026(18) -0.0001(18) 0.0011(17)
C18 0.0121(19) 0.022(2) 0.025(2) -0.0024(18) 0.0000(17) -0.0042(17)
N19 0.0181(18) 0.0232(19) 0.025(2) 0.0006(16) 0.0023(15) 0.0002(15)
C20 0.0092(19) 0.027(2) 0.029(3) -0.002(2) -0.0022(18) 0.0016(18)
C21 0.018(2) 0.020(2) 0.029(3) -0.0024(19) 0.0048(18) 0.0025(18)
N22 0.0157(18) 0.024(2) 0.026(2) -0.0030(16) 0.0077(15) -0.0001(15)
C23 0.018(2) 0.023(2) 0.028(3) -0.0038(19) -0.0002(18) 0.0017(18)
C25 0.0094(19) 0.033(3) 0.021(2) 0.0061(19) 0.0030(17) 0.0026(18)
N26 0.0169(18) 0.027(2) 0.021(2) 0.0013(16) 0.0004(15) 0.0034(15)
C27 0.012(2) 0.027(2) 0.021(2) -0.0005(18) 0.0059(17) -0.0005(17)
C28 0.0080(19) 0.032(3) 0.028(2) 0.001(2) 0.0073(17) -0.0003(18)
N29 0.0137(17) 0.028(2) 0.028(2) -0.0011(16) 0.0076(15) 0.0000(15)
C30 0.014(2) 0.024(2) 0.025(2) -0.0043(19) -0.0011(17) 0.0000(17)
C31 0.019(2) 0.046(3) 0.027(3) -0.003(2) 0.0063(19) -0.011(2)
C32 0.016(2) 0.039(3) 0.029(3) -0.006(2) 0.0034(19) -0.004(2)
C33 0.015(2) 0.031(3) 0.026(2) 0.000(2) 0.0073(18) -0.0011(18)
C34 0.015(2) 0.023(2) 0.030(3) -0.0089(19) 0.0038(18) -0.0015(18)
C35 0.016(2) 0.023(2) 0.037(3) -0.008(2) -0.0018(19) -0.0019(18)
C36 0.019(2) 0.028(2) 0.022(2) -0.0053(19) 0.0016(19) -0.0033(19)
C37 0.015(2) 0.032(3) 0.024(2) -0.004(2) 0.0053(18) -0.0023(19)
C38 0.015(2) 0.033(3) 0.036(3) -0.014(2) 0.003(2) 0.0002(19)
C39 0.014(2) 0.028(2) 0.026(2) -0.0016(19) 0.0065(18) -0.0007(18)
C40 0.0062(19) 0.030(3) 0.033(3) -0.009(2) -0.0015(18) 0.0001(18)
C41 0.020(2) 0.052(3) 0.028(3) -0.010(2) 0.002(2) -0.004(2)
C42 0.018(2) 0.036(3) 0.039(3) -0.006(2) 0.002(2) -0.007(2)
C43 0.014(2) 0.028(3) 0.040(3) -0.003(2) 0.008(2) -0.0024(18)
C44 0.019(2) 0.039(3) 0.034(3) -0.005(2) 0.007(2) -0.001(2)
C45 0.016(2) 0.026(2) 0.026(2) -0.0024(19) 0.0018(18) -0.0033(18)
C46 0.015(2) 0.041(3) 0.029(3) -0.004(2) 0.0054(19) 0.004(2)
C47 0.021(2) 0.066(4) 0.039(3) -0.007(3) 0.013(2) -0.017(2)
C50 0.013(2) 0.040(3) 0.025(3) 0.004(2) 0.0082(18) 0.0020(19)
C51 0.020(2) 0.036(3) 0.047(3) -0.012(2) 0.011(2) 0.001(2)
C53 0.025(3) 0.081(4) 0.028(3) -0.006(3) 0.002(2) -0.026(3)
O48 0.071(3) 0.083(4) 0.049(3) -0.013(3) -0.013(2) 0.011(3)
O49 0.071(3) 0.073(3) 0.041(3) -0.021(2) -0.020(2) 0.011(2)
C55 0.065(4) 0.050(4) 0.028(3) 0.001(3) -0.015(3) -0.008(3)
C57 0.051(4) 0.064(4) 0.036(3) -0.005(3) 0.001(3) 0.015(3)
N58 0.061(3) 0.050(3) 0.042(3) 0.015(3) 0.002(3) -0.007(3)
C61 0.044(4) 0.047(4) 0.074(5) -0.004(3) -0.004(3) -0.009(3)
C63 0.052(3) 0.040(3) 0.033(3) 0.013(2) 0.003(3) -0.007(3)
C65 0.087(5) 0.047(4) 0.055(4) -0.001(3) 0.013(4) -0.028(4)
C67 0.066(4) 0.065(5) 0.062(5) 0.010(4) 0.029(4) -0.006(4)
C75 0.066(4) 0.070(5) 0.031(3) -0.009(3) 0.000(3) 0.003(3)
C77 0.053(4) 0.066(5) 0.093(6) 0.019(4) 0.014(4) -0.009(4)
N78 0.072(4) 0.097(5) 0.063(4) 0.019(4) 0.015(3) -0.010(4)
C86 0.078(5) 0.043(4) 0.054(4) -0.007(3) 0.015(4) -0.007(3)
C87 0.058(4) 0.033(3) 0.072(5) -0.004(3) 0.001(3) -0.008(3)
N98 0.084(5) 0.082(5) 0.074(5) 0.016(4) 0.037(4) 0.001(4)
O0AA 0.0131(14) 0.0338(18) 0.0160(16) -0.0054(13) 0.0009(12) -0.0007(13)
O2AA 0.0290(18) 0.057(2) 0.0255(19) -0.0097(17) 0.0086(15) 0.0073(17)
O1AA 0.044(2) 0.074(3) 0.0227(19) 0.0110(18) 0.0049(17) 0.000(2)

loop_
_atom_type_symbol
_atom_type_description
_atom_type_scat_dispersion_real
_atom_type_scat_dispersion_imag
_atom_type_scat_source
C C 0.0033 0.0016 'International Tables Vol C Tables 4.2.6.8 and 6.1.1.4'
H H 0.0000 0.0000 'International Tables Vol C Tables 4.2.6.8 and 6.1.1.4'
Co Co 0.3494 0.9721 'International Tables Vol C Tables 4.2.6.8 and 6.1.1.4'
N N 0.0061 0.0033 'International Tables Vol C Tables 4.2.6.8 and 6.1.1.4'
O O 0.0106 0.0060 'International Tables Vol C Tables 4.2.6.8 and 6.1.1.4'

loop_
_geom_angle_atom_site_label_1
_geom_angle_atom_site_label_2
_geom_angle_atom_site_label_3
_geom_angle
_geom_angle_site_symmetry_1
_geom_angle_site_symmetry_3
O1 Co1 O1 180.0 3_656 .
O1 Co1 O2 94.94(11) 3_656 .
O1 Co1 O2 85.06(11) . .
O1 Co1 O2 94.94(11) . 3_656
O1 Co1 O2 85.06(11) 3_656 3_656
O1 Co1 O12 89.23(11) 3_656 3_656
O1 Co1 O12 90.77(11) . 3_656
O1 Co1 O12 89.23(11) . .
O1 Co1 O12 90.77(11) 3_656 .
O2 Co1 O2 180.00(15) . 3_656
O2 Co1 O12 92.76(11) . .
O2 Co1 O12 87.24(11) . 3_656
O2 Co1 O12 92.76(11) 3_656 3_656
O2 Co1 O12 87.24(11) 3_656 .
O12 Co1 O12 180.0 3_656 .
O1 Co2 O8 94.30(13) . .
O1 Co2 N16 88.01(13) . .
O1 Co2 N22 90.71(13) . .
O1 Co2 O0AA 91.49(11) . .
O1 Co2 O1AA 176.79(13) . .
O8 Co2 N16 91.64(13) . .
O8 Co2 N22 93.15(12) . .
O8 Co2 O0AA 174.16(13) . .
N16 Co2 O0AA 87.79(13) . .
N22 Co2 N16 175.12(14) . .
N22 Co2 O0AA 87.53(12) . .
O1AA Co2 O8 85.69(15) . .
O1AA Co2 N16 88.78(15) . .
O1AA Co2 N22 92.49(15) . .
O1AA Co2 O0AA 88.49(14) . .
O1 Co3 O2 84.25(11) . .
O1 Co3 O10 174.04(11) . .
O1 Co3 N19 98.39(13) . .
O1 Co3 N26 87.15(13) . .
O2 Co3 N19 86.40(13) . .
O2 Co3 N26 98.23(13) . .
O3 Co3 O1 90.86(12) . .
O3 Co3 O2 170.08(11) . .
O3 Co3 O10 93.26(13) . .
O3 Co3 N19 85.78(13) . .
O3 Co3 N26 90.12(13) . .
O10 Co3 O2 92.31(12) . .
O10 Co3 N19 86.23(13) . .
O10 Co3 N26 88.52(13) . .
N19 Co3 N26 173.14(14) . .
O2 Co4 O4 92.11(12) . .
O2 Co4 N5 87.94(13) . .
O2 Co4 N29 90.71(13) . .
O2 Co4 O0AA 91.45(11) . 3_656
O2 Co4 O2AA 178.14(13) . .
O4 Co4 N5 91.21(13) . .
O4 Co4 N29 93.63(13) . .
O4 Co4 O0AA 175.93(12) . 3_656
N5 Co4 N29 175.02(14) . .
N5 Co4 O0AA 86.95(12) . 3_656
N29 Co4 O0AA 88.29(12) . 3_656
O2AA Co4 O4 89.70(14) . .
O2AA Co4 N5 91.60(14) . .
O2AA Co4 N29 89.60(14) . .
O2AA Co4 O0AA 86.72(13) . 3_656
Co1 O1 Co3 96.11(12) . .
Co2 O1 Co1 129.15(15) . .
Co2 O1 Co3 113.23(13) . .
Co1 O2 Co3 94.55(11) . .
Co4 O2 Co1 128.16(14) . .
Co4 O2 Co3 112.93(13) . .
C40 O3 Co3 133.5(3) 4_565 .
C20 O4 Co4 124.3(3) . .
N19 N5 Co4 118.9(3) . .
C37 N5 Co4 134.3(3) . .
C37 N5 N19 106.5(3) . .
C37 N7 C18 127.5(4) . .
C37 N7 C45 105.4(3) . .
C45 N7 C18 127.0(4) . .
C40 O8 Co2 125.7(3) 4_565 .
C20 O10 Co3 134.8(3) . .
C27 O12 Co1 130.6(3) . .
C36 N13 C30 127.3(4) . .
C39 N13 C30 127.0(4) . .
C39 N13 C36 105.7(3) . .
N29 C14 N15 110.4(4) . .
C14 N15 C28 127.8(4) . .
C14 N15 C33 105.6(3) . .
C33 N15 C28 126.4(4) . .
N26 N16 Co2 118.3(3) . .
C36 N16 Co2 134.2(3) 4_565 .
C36 N16 N26 107.5(3) 4_565 .
C23 C17 C35 121.0(4) . .
C44 C17 C23 118.8(4) . .
C44 C17 C35 120.2(4) . .
C31 C18 N7 118.8(4) . .
C53 C18 N7 119.8(4) . .
C53 C18 C31 121.3(4) . .
N5 N19 Co3 119.0(3) . .
C45 N19 Co3 132.2(3) . .
C45 N19 N5 108.2(4) . .
O4 C20 C35 116.2(4) . .
O10 C20 O4 125.7(4) . .
O10 C20 C35 118.0(4) . .
C30 C21 C23 119.2(4) . .
N29 N22 Co2 123.4(2) 3_656 .
C33 N22 Co2 129.0(3) 3_656 .
C33 N22 N29 107.6(3) 3_656 3_656
C21 C23 C17 120.6(4) . .
C42 C25 C50 119.6(4) . .
C46 C25 C42 119.2(4) . .
C46 C25 C50 121.1(4) . .
N16 N26 Co3 118.5(2) . .
C39 N26 Co3 133.5(3) 4_565 .
C39 N26 N16 107.7(4) 4_565 .
O11 C27 O12 124.2(4) . .
O11 C27 C50 120.2(4) . 1_655
O12 C27 C50 115.6(4) . 1_655
C43 C28 N15 119.9(4) . .
C43 C28 C51 121.3(4) . .
C51 C28 N15 118.8(4) . .
C14 N29 Co4 132.3(3) . .
C14 N29 N22 106.9(3) . 3_656
N22 N29 Co4 120.8(2) 3_656 .
C21 C30 N13 119.2(4) . .
C32 C30 N13 119.7(4) . .
C32 C30 C21 121.1(4) . .
C18 C31 C41 118.8(4) . .
C30 C32 C44 119.3(4) . .
N22 C33 N15 109.6(4) 3_656 .
C41 C34 C38 120.2(4) . .
C47 C34 C38 121.4(4) . .
C47 C34 C41 118.5(4) . .
C17 C35 C20 108.5(3) . .
N16 C36 N13 109.4(4) 4_666 .
N5 C37 N7 110.5(4) . .
C40 C38 C34 107.0(3) . .
N26 C39 N13 109.7(4) 4_666 .
O3 C40 C38 114.6(4) 4_666 .
O8 C40 O3 127.0(4) 4_666 4_666
O8 C40 C38 118.3(4) 4_666 .
C34 C41 C31 121.2(5) . .
C51 C42 C25 121.6(4) . .
C28 C43 C46 119.2(4) . .
C17 C44 C32 121.0(4) . .
N19 C45 N7 109.4(4) . .
C25 C46 C43 120.8(4) . .
C34 C47 C53 120.8(5) . .
C27 C50 C25 116.0(4) 1_455 .
C42 C51 C28 117.9(4) . .
C18 C53 C47 119.3(5) . .
C61 C55 C75 121.6(6) . .
C61 C55 C86 117.1(7) . .
C86 C55 C75 121.2(6) . .
O48 C57 C75 114.1(6) . .
O49 C57 O48 125.9(6) . .
O49 C57 C75 119.6(6) . .
C67 N58 C63 129.7(6) . .
C67 N58 C77 103.4(6) . .
C77 N58 C63 126.9(6) . .
C87 C61 C55 122.5(6) . .
C65 C63 N58 122.5(6) . .
C65 C63 C87 118.8(6) . .
C87 C63 N58 118.8(6) . .
C86 C65 C63 120.6(6) . .
N98 C67 N58 115.7(7) . .
C55 C75 C57 111.1(5) . .
N78 C77 N58 109.3(8) . .
C77 N78 N98 109.5(6) . .
C65 C86 C55 121.5(6) . .
C61 C87 C63 119.5(6) . .
C67 N98 N78 102.1(7) . .
Co4 O0AA Co2 115.58(12) 3_656 .

loop_
_geom_bond_atom_site_label_1
_geom_bond_atom_site_label_2
_geom_bond_distance
_geom_bond_site_symmetry_2
Co1 O1 2.055(3) 3_656
Co1 O1 2.055(3) .
Co1 O2 2.082(3) 3_656
Co1 O2 2.082(3) .
Co1 O12 2.166(3) 3_656
Co1 O12 2.166(3) .
Co2 O1 2.007(3) .
Co2 O8 2.090(3) .
Co2 N16 2.146(3) .
Co2 N22 2.139(3) .
Co2 O0AA 2.171(3) .
Co2 O1AA 2.077(4) .
Co3 O1 2.072(3) .
Co3 O2 2.097(3) .
Co3 O3 2.064(3) .
Co3 O10 2.079(3) .
Co3 N19 2.099(4) .
Co3 N26 2.113(4) .
Co4 O2 2.026(3) .
Co4 O4 2.097(3) .
Co4 N5 2.145(3) .
Co4 N29 2.145(3) .
Co4 O0AA 2.169(3) 3_656
Co4 O2AA 2.073(3) .
O3 C40 1.250(6) 4_565
O4 C20 1.265(6) .
N5 N19 1.358(5) .
N5 C37 1.309(5) .
N7 C18 1.457(5) .
N7 C37 1.338(5) .
N7 C45 1.348(6) .
O8 C40 1.247(6) 4_565
O10 C20 1.245(6) .
O11 C27 1.250(5) .
O12 C27 1.251(5) .
N13 C30 1.441(5) .
N13 C36 1.358(6) .
N13 C39 1.356(6) .
C14 N15 1.357(6) .
C14 N29 1.296(5) .
N15 C28 1.449(5) .
N15 C33 1.361(6) .
N16 N26 1.374(5) .
N16 C36 1.308(6) 4_565
C17 C23 1.408(6) .
C17 C35 1.514(6) .
C17 C44 1.372(7) .
C18 C31 1.366(7) .
C18 C53 1.355(7) .
N19 C45 1.304(5) .
C20 C35 1.520(6) .
C21 C23 1.389(6) .
C21 C30 1.386(6) .
N22 N29 1.395(5) 3_656
N22 C33 1.301(5) 3_656
C25 C42 1.383(7) .
C25 C46 1.357(6) .
C25 C50 1.525(5) .
N26 C39 1.301(5) 4_565
C27 C50 1.521(6) 1_655
C28 C43 1.359(6) .
C28 C51 1.400(7) .
N29 N22 1.395(5) 3_656
C30 C32 1.374(6) .
C31 C41 1.389(6) .
C32 C44 1.401(6) .
C33 N22 1.301(5) 3_656
C34 C38 1.526(6) .
C34 C41 1.383(7) .
C34 C47 1.362(7) .
C36 N16 1.308(6) 4_666
C38 C40 1.523(6) .
C39 N26 1.301(5) 4_666
C40 O3 1.250(6) 4_666
C40 O8 1.247(6) 4_666
C42 C51 1.380(6) .
C43 C46 1.403(6) .
C47 C53 1.404(6) .
C50 C27 1.521(6) 1_455
O48 C57 1.282(8) .
O49 C57 1.181(7) .
C55 C61 1.380(9) .
C55 C75 1.493(9) .
C55 C86 1.384(9) .
C57 C75 1.517(8) .
N58 C63 1.426(8) .
N58 C67 1.318(9) .
N58 C77 1.349(8) .
C61 C87 1.342(9) .
C63 C65 1.366(9) .
C63 C87 1.408(8) .
C65 C86 1.358(9) .
C67 N98 1.289(8) .
C77 N78 1.299(10) .
N78 N98 1.389(9) .
O0AA Co4 2.169(3) 3_656

loop_
_platon_squeeze_void_nr
_platon_squeeze_void_average_x
_platon_squeeze_void_average_y
_platon_squeeze_void_average_z
_platon_squeeze_void_volume
_platon_squeeze_void_count_electrons
_platon_squeeze_void_content
1 -0.155 0.360 0.345 1483 329 ' '
